data_4115449
loop_
_publ_author_name
'V. N. Soloviev'
'A. Eichh\"ofer'
'D. Fenske'
'U. Banin'

_publ_section_title
;
 Size-Dependent Optical Spectroscopy of a Homologous Series of CdSe
 Cluster Molecules
;
_journal_name_full 'Journal of the American Chemical Society'
_journal_page_first 2354
_journal_page_last 2364
_journal_paper_doi 10.1021/ja003598j
_journal_volume 123
_journal_year 2001
_chemical_formula_moiety '[NnPr4][Cd4(SePh)6Cl4]*C4H8O'
_chemical_formula_sum 'C64 H86 Cd4 Cl4 N2 O Se6'
_chemical_formula_weight 1964.51
_chemical_name_systematic
; 
 ? 
;
_space_group_IT_number 14
_symmetry_cell_setting monoclinic
_symmetry_space_group_name_Hall '-P 2ybc'
_symmetry_space_group_name_H-M 'P 1 21/c 1'
_atom_sites_solution_hydrogens geom
_atom_sites_solution_primary direct
_atom_sites_solution_secondary difmap
_audit_creation_method SHELXL-97
_cell_angle_alpha 90.00
_cell_angle_beta 113.48(3)
_cell_angle_gamma 90.00
_cell_formula_units_Z 4
_cell_length_a 22.810(5)
_cell_length_b 13.150(3)
_cell_length_c 27.670(6)
_cell_measurement_temperature 200(2)
_cell_volume 7612(3)
_computing_molecular_graphics 'SCHAKAL (E. Keller, 1997)'
_computing_structure_refinement 'SHELXL-97 (Sheldrick, 1997)'
_computing_structure_solution 'SHELXS-97 (Sheldrick, 1990)'
_diffrn_ambient_temperature 200(2)
_diffrn_measured_fraction_theta_full 0.931
_diffrn_measured_fraction_theta_max 0.931
_diffrn_radiation_monochromator graphite
_diffrn_radiation_source 'fine-focus sealed tube'
_diffrn_radiation_type MoK\a
_diffrn_radiation_wavelength 0.71073
_diffrn_reflns_av_R_equivalents 0.0348
_diffrn_reflns_av_sigmaI/netI 0.0404
_diffrn_reflns_limit_h_max 26
_diffrn_reflns_limit_h_min -26
_diffrn_reflns_limit_k_max 14
_diffrn_reflns_limit_k_min -14
_diffrn_reflns_limit_l_max 32
_diffrn_reflns_limit_l_min -31
_diffrn_reflns_number 41042
_diffrn_reflns_theta_full 24.97
_diffrn_reflns_theta_max 24.97
_diffrn_reflns_theta_min 2.15
_exptl_absorpt_coefficient_mu 4.149
_exptl_crystal_colour colourless
_exptl_crystal_density_diffrn 1.714
_exptl_crystal_description needles
_exptl_crystal_F_000 3824
_refine_diff_density_max 2.798
_refine_diff_density_min -1.905
_refine_diff_density_rms 0.151
_refine_ls_extinction_method none
_refine_ls_goodness_of_fit_ref 0.685
_refine_ls_hydrogen_treatment mixed
_refine_ls_matrix_type full
_refine_ls_number_parameters 690
_refine_ls_number_reflns 12462
_refine_ls_number_restraints 0
_refine_ls_restrained_S_all 0.685
_refine_ls_R_factor_all 0.0708
_refine_ls_R_factor_gt 0.0513
_refine_ls_shift/su_max 0.374
_refine_ls_shift/su_mean 0.006
_refine_ls_structure_factor_coef Fsqd
_refine_ls_weighting_details 'calc w=1/[\s^2^(Fo^2^)+(0.1539P)^2^+10.7134P] where P=(Fo^2^+2Fc^2^)/3'
_refine_ls_weighting_scheme calc
_refine_ls_wR_factor_gt 0.1372
_refine_ls_wR_factor_ref 0.1510
_reflns_number_gt 8693
_reflns_number_total 12462
_reflns_threshold_expression >2sigma(I)
_cod_data_source_file ja003598j_1.cif
_cod_data_source_block Cd4
_cod_database_code 4115449

loop_
_symmetry_equiv_pos_as_xyz
'x, y, z'
'-x, y+1/2, -z+1/2'
'-x, -y, -z'
'x, -y-1/2, z-1/2'

loop_
_atom_site_label
_atom_site_type_symbol
_atom_site_fract_x
_atom_site_fract_y
_atom_site_fract_z
_atom_site_U_iso_or_equiv
_atom_site_adp_type
_atom_site_occupancy
_atom_site_symmetry_multiplicity
_atom_site_calc_flag
_atom_site_refinement_flags
Cd1 Cd 0.37325(2) 0.80272(4) 0.116843(19) 0.04254(14) Uani 1 1 d .
Cd2 Cd 0.31121(2) 0.68735(5) -0.037504(19) 0.04690(15) Uani 1 1 d .
Cd3 Cd 0.28184(2) 0.51011(4) 0.07654(2) 0.04643(15) Uani 1 1 d .
Cd4 Cd 0.17748(2) 0.78043(6) 0.02473(2) 0.06162(19) Uani 1 1 d .
Se1 Se 0.39622(3) 0.81051(6) 0.02985(3) 0.04203(18) Uani 1 1 d .
Se2 Se 0.31142(3) 0.49597(6) -0.00676(3) 0.04684(19) Uani 1 1 d .
Se3 Se 0.38250(3) 0.60907(6) 0.14248(3) 0.04457(18) Uani 1 1 d .
Se4 Se 0.19115(3) 0.74837(7) -0.06493(3) 0.0565(2) Uani 1 1 d .
Se5 Se 0.26540(3) 0.90755(7) 0.08504(3) 0.0565(2) Uani 1 1 d .
Se6 Se 0.16638(4) 0.58747(8) 0.04838(3) 0.0652(3) Uani 1 1 d .
Cl1 Cl 0.33643(10) 0.67843(18) -0.11571(7) 0.0615(5) Uani 1 1 d .
Cl2 Cl 0.45296(8) 0.89847(15) 0.18846(7) 0.0505(4) Uani 1 1 d .
Cl3 Cl 0.27870(8) 0.33887(15) 0.11354(8) 0.0521(4) Uani 1 1 d .
Cl4 Cl 0.07346(10) 0.85748(19) 0.00962(9) 0.0685(5) Uiso 1 1 d .
N1 N 0.4586(2) 0.1930(4) 0.1110(2) 0.0393(12) Uiso 1 1 d .
N2 N 0.1019(4) 0.1970(7) 0.1215(3) 0.078(2) Uiso 1 1 d .
O1 O -0.0426(13) 0.207(2) 0.2089(10) 0.286(11) Uiso 1 1 d .
C1 C 0.4747(3) 0.7332(6) 0.0519(3) 0.0425(15) Uani 1 1 d .
C2 C 0.4852(4) 0.6654(6) 0.0170(3) 0.0536(19) Uani 1 1 d .
H2 H 0.4527 0.6530 -0.0169 0.064 Uiso 1 1 calc R
C3 C 0.5439(4) 0.6169(8) 0.0327(4) 0.072(3) Uani 1 1 d .
H3 H 0.5512 0.5705 0.0094 0.087 Uiso 1 1 calc R
C4 C 0.5913(4) 0.6347(8) 0.0814(4) 0.072(3) Uani 1 1 d .
H4 H 0.6316 0.6020 0.0914 0.087 Uiso 1 1 calc R
C5 C 0.5806(4) 0.6990(8) 0.1154(4) 0.064(2) Uani 1 1 d .
H5 H 0.6134 0.7098 0.1493 0.077 Uiso 1 1 calc R
C6 C 0.5226(3) 0.7496(7) 0.1017(3) 0.0527(19) Uani 1 1 d .
H6 H 0.5158 0.7944 0.1259 0.063 Uiso 1 1 calc R
C7 C 0.2347(3) 0.4491(7) -0.0635(3) 0.0521(18) Uani 1 1 d .
C8 C 0.1873(4) 0.3960(8) -0.0538(4) 0.069(2) Uani 1 1 d .
H8 H 0.1916 0.3866 -0.0185 0.083 Uiso 1 1 calc R
C9 C 0.1353(5) 0.3575(10) -0.0940(4) 0.088(3) Uani 1 1 d .
H9 H 0.1041 0.3205 -0.0865 0.106 Uiso 1 1 calc R
C10 C 0.1277(5) 0.3716(10) -0.1447(5) 0.095(4) Uani 1 1 d .
H10 H 0.0910 0.3455 -0.1728 0.114 Uiso 1 1 calc R
C11 C 0.1737(5) 0.4243(10) -0.1554(4) 0.087(3) Uani 1 1 d .
H11 H 0.1688 0.4338 -0.1909 0.105 Uiso 1 1 calc R
C12 C 0.2265(5) 0.4631(8) -0.1147(3) 0.071(2) Uani 1 1 d .
H12 H 0.2577 0.4999 -0.1224 0.085 Uiso 1 1 calc R
C13 C 0.3643(3) 0.6020(6) 0.2052(2) 0.0410(16) Uani 1 1 d .
C14 C 0.3463(3) 0.6868(6) 0.2244(3) 0.0493(17) Uani 1 1 d .
H14 H 0.3416 0.7503 0.2068 0.059 Uiso 1 1 calc R
C15 C 0.3348(3) 0.6784(8) 0.2706(3) 0.060(2) Uani 1 1 d .
H15 H 0.3223 0.7367 0.2846 0.072 Uiso 1 1 calc R
C16 C 0.3416(4) 0.5868(8) 0.2955(3) 0.062(2) Uani 1 1 d .
H16 H 0.3335 0.5812 0.3265 0.075 Uiso 1 1 calc R
C17 C 0.3602(4) 0.5016(8) 0.2754(3) 0.064(2) Uani 1 1 d .
H17 H 0.3649 0.4380 0.2928 0.077 Uiso 1 1 calc R
C18 C 0.3719(4) 0.5091(7) 0.2301(3) 0.0534(19) Uani 1 1 d .
H18 H 0.3849 0.4512 0.2165 0.064 Uiso 1 1 calc R
C19 C 0.1885(3) 0.8810(7) -0.0946(3) 0.054(2) Uani 1 1 d .
C20 C 0.2248(5) 0.9045(8) -0.1233(4) 0.073(3) Uani 1 1 d .
H20 H 0.2536 0.8554 -0.1265 0.088 Uiso 1 1 calc R
C21 C 0.2194(5) 0.9982(9) -0.1472(4) 0.082(3) Uani 1 1 d .
H21 H 0.2439 1.0115 -0.1674 0.098 Uiso 1 1 calc R
C22 C 0.1794(5) 1.0731(9) -0.1427(4) 0.076(3) Uani 1 1 d .
H22 H 0.1768 1.1382 -0.1583 0.091 Uiso 1 1 calc R
C23 C 0.1433(5) 1.0486(10) -0.1141(4) 0.088(3) Uani 1 1 d .
H23 H 0.1140 1.0972 -0.1114 0.105 Uiso 1 1 calc R
C24 C 0.1487(4) 0.9559(9) -0.0897(4) 0.075(3) Uani 1 1 d .
H24 H 0.1246 0.9431 -0.0692 0.090 Uiso 1 1 calc R
C25 C 0.2535(3) 0.9140(6) 0.1508(3) 0.0484(18) Uani 1 1 d .
C26 C 0.2922(4) 0.9772(9) 0.1883(4) 0.081(3) Uani 1 1 d .
H26 H 0.3226 1.0181 0.1818 0.097 Uiso 1 1 calc R
C27 C 0.2871(5) 0.9816(11) 0.2364(4) 0.095(4) Uani 1 1 d .
H27 H 0.3147 1.0251 0.2632 0.114 Uiso 1 1 calc R
C28 C 0.2424(5) 0.9239(10) 0.2460(4) 0.081(3) Uani 1 1 d .
H28 H 0.2394 0.9269 0.2793 0.098 Uiso 1 1 calc R
C29 C 0.2030(5) 0.8630(8) 0.2074(4) 0.070(2) Uani 1 1 d .
H29 H 0.1714 0.8240 0.2132 0.084 Uiso 1 1 calc R
C30 C 0.2084(4) 0.8570(8) 0.1595(3) 0.067(2) Uani 1 1 d .
H30 H 0.1808 0.8136 0.1326 0.081 Uiso 1 1 calc R
C31 C 0.1511(3) 0.5943(7) 0.1124(3) 0.059(2) Uani 1 1 d .
C32 C 0.1908(4) 0.5492(7) 0.1577(3) 0.062(2) Uani 1 1 d .
H32 H 0.2287 0.5165 0.1594 0.075 Uiso 1 1 calc R
C33 C 0.1755(5) 0.5512(8) 0.2015(4) 0.073(3) Uani 1 1 d .
H33 H 0.2033 0.5193 0.2332 0.088 Uiso 1 1 calc R
C34 C 0.1206(5) 0.5989(9) 0.2000(4) 0.084(3) Uani 1 1 d .
H34 H 0.1104 0.6001 0.2301 0.100 Uiso 1 1 calc R
C35 C 0.0814(5) 0.6440(9) 0.1540(5) 0.084(3) Uani 1 1 d .
H35 H 0.0435 0.6764 0.1525 0.101 Uiso 1 1 calc R
C36 C 0.0950(4) 0.6445(8) 0.1091(4) 0.073(3) Uani 1 1 d .
H36 H 0.0675 0.6773 0.0776 0.088 Uiso 1 1 calc R
C37 C 0.4050(3) 0.2137(6) 0.0572(3) 0.0520(18) Uani 1 1 d .
H37A H 0.3811 0.2743 0.0605 0.062 Uiso 1 1 calc R
H37B H 0.4248 0.2313 0.0323 0.062 Uiso 1 1 calc R
C38 C 0.3579(4) 0.1296(8) 0.0333(3) 0.069(2) Uani 1 1 d .
H38A H 0.3354 0.1136 0.0564 0.083 Uiso 1 1 calc R
H38B H 0.3807 0.0677 0.0299 0.083 Uiso 1 1 calc R
C39 C 0.3100(5) 0.1615(10) -0.0204(4) 0.088(3) Uani 1 1 d .
H39A H 0.2792 0.1064 -0.0358 0.133 Uiso 1 1 calc R
H39B H 0.3324 0.1763 -0.0434 0.133 Uiso 1 1 calc R
H39C H 0.2873 0.2226 -0.0170 0.133 Uiso 1 1 calc R
C40 C 0.5044(3) 0.2813(6) 0.1260(3) 0.0512(18) Uani 1 1 d .
H40A H 0.5407 0.2639 0.1594 0.061 Uiso 1 1 calc R
H40B H 0.5218 0.2887 0.0986 0.061 Uiso 1 1 calc R
C41 C 0.4785(4) 0.3827(7) 0.1330(4) 0.062(2) Uani 1 1 d .
H41A H 0.4555 0.3753 0.1566 0.074 Uiso 1 1 calc R
H41B H 0.4479 0.4081 0.0985 0.074 Uiso 1 1 calc R
C42 C 0.5333(5) 0.4582(8) 0.1567(5) 0.083(3) Uani 1 1 d .
H42A H 0.5162 0.5242 0.1614 0.124 Uiso 1 1 calc R
H42B H 0.5555 0.4660 0.1331 0.124 Uiso 1 1 calc R
H42C H 0.5633 0.4330 0.1910 0.124 Uiso 1 1 calc R
C43 C 0.4283(3) 0.1778(6) 0.1508(3) 0.0488(17) Uani 1 1 d .
H43A H 0.3954 0.2310 0.1446 0.059 Uiso 1 1 calc R
H43B H 0.4062 0.1112 0.1437 0.059 Uiso 1 1 calc R
C44 C 0.4736(4) 0.1810(7) 0.2081(3) 0.0537(19) Uani 1 1 d .
H44A H 0.4981 0.2454 0.2156 0.064 Uiso 1 1 calc R
H44B H 0.5043 0.1239 0.2159 0.064 Uiso 1 1 calc R
C45 C 0.4362(4) 0.1734(7) 0.2428(3) 0.063(2) Uani 1 1 d .
H45A H 0.4659 0.1756 0.2800 0.094 Uiso 1 1 calc R
H45B H 0.4125 0.1092 0.2357 0.094 Uiso 1 1 calc R
H45C H 0.4062 0.2304 0.2352 0.094 Uiso 1 1 calc R
C46 C 0.4947(3) 0.0977(6) 0.1090(3) 0.0461(16) Uani 1 1 d .
H46A H 0.4639 0.0407 0.0973 0.055 Uiso 1 1 calc R
H46B H 0.5255 0.0820 0.1452 0.055 Uiso 1 1 calc R
C47 C 0.5310(3) 0.1015(6) 0.0734(3) 0.0497(17) Uani 1 1 d .
H47A H 0.5021 0.1248 0.0378 0.060 Uiso 1 1 calc R
H47B H 0.5666 0.1508 0.0877 0.060 Uiso 1 1 calc R
C48 C 0.5574(4) -0.0025(6) 0.0694(3) 0.0553(19) Uani 1 1 d .
H48A H 0.5806 0.0015 0.0463 0.083 Uiso 1 1 calc R
H48B H 0.5221 -0.0510 0.0548 0.083 Uiso 1 1 calc R
H48C H 0.5865 -0.0250 0.1045 0.083 Uiso 1 1 calc R
C49 C 0.1086(6) 0.1893(11) 0.0704(4) 0.093(4) Uani 1 1 d .
H49A H 0.0658 0.1726 0.0434 0.112 Uiso 1 1 calc R
H49B H 0.1193 0.2582 0.0621 0.112 Uiso 1 1 calc R
C50 C 0.1541(6) 0.1186(10) 0.0622(5) 0.095(3) Uani 1 1 d .
H50A H 0.1432 0.0478 0.0676 0.114 Uiso 1 1 calc R
H50B H 0.1979 0.1329 0.0883 0.114 Uiso 1 1 calc R
C51 C 0.1518(8) 0.1299(15) 0.0081(7) 0.138(6) Uani 1 1 d .
H51A H 0.1813 0.0813 0.0028 0.208 Uiso 1 1 calc R
H51B H 0.1642 0.1993 0.0033 0.208 Uiso 1 1 calc R
H51C H 0.1083 0.1165 -0.0177 0.208 Uiso 1 1 calc R
C52 C 0.1651(5) 0.2341(11) 0.1642(5) 0.095(3) Uani 1 1 d .
H52A H 0.1981 0.1831 0.1666 0.114 Uiso 1 1 calc R
H52B H 0.1767 0.2977 0.1509 0.114 Uiso 1 1 calc R
C53 C 0.1707(6) 0.2532(13) 0.2150(5) 0.119(5) Uani 1 1 d .
H53A H 0.1535 0.1944 0.2276 0.143 Uiso 1 1 calc R
H53B H 0.1447 0.3135 0.2148 0.143 Uiso 1 1 calc R
C54 C 0.2381(5) 0.2713(13) 0.2521(5) 0.115(5) Uani 1 1 d .
H54A H 0.2398 0.2833 0.2875 0.172 Uiso 1 1 calc R
H54B H 0.2549 0.3310 0.2405 0.172 Uiso 1 1 calc R
H54C H 0.2641 0.2116 0.2525 0.172 Uiso 1 1 calc R
C55 C 0.0451(5) 0.2563(12) 0.1202(8) 0.132(6) Uani 1 1 d .
H55A H 0.0445 0.2566 0.1558 0.158 Uiso 1 1 calc R
H55B H 0.0055 0.2229 0.0958 0.158 Uiso 1 1 calc R
C56 C 0.0467(6) 0.3640(11) 0.1026(8) 0.138(7) Uani 1 1 d .
H56A H 0.0573 0.3645 0.0712 0.165 Uiso 1 1 calc R
H56B H 0.0801 0.4026 0.1310 0.165 Uiso 1 1 calc R
C57 C -0.0174(6) 0.4137(15) 0.0893(6) 0.146(7) Uani 1 1 d .
H57A H -0.0160 0.4837 0.0778 0.220 Uiso 1 1 calc R
H57B H -0.0274 0.4140 0.1206 0.220 Uiso 1 1 calc R
H57C H -0.0503 0.3756 0.0610 0.220 Uiso 1 1 calc R
C58 C 0.0927(6) 0.0843(10) 0.1413(6) 0.102(4) Uani 1 1 d .
H58A H 0.1316 0.0443 0.1466 0.122 Uiso 1 1 calc R
H58B H 0.0905 0.0913 0.1761 0.122 Uiso 1 1 calc R
C59 C 0.0379(7) 0.0262(14) 0.1077(8) 0.144(6) Uani 1 1 d .
H59A H -0.0012 0.0653 0.1027 0.173 Uiso 1 1 calc R
H59B H 0.0398 0.0191 0.0727 0.173 Uiso 1 1 calc R
C60 C 0.0322(6) -0.0715(12) 0.1262(6) 0.121(5) Uani 1 1 d .
H60A H -0.0052 -0.1058 0.1002 0.181 Uiso 1 1 calc R
H60B H 0.0272 -0.0655 0.1596 0.181 Uiso 1 1 calc R
H60C H 0.0707 -0.1111 0.1316 0.181 Uiso 1 1 calc R
C61 C 0.0182(6) 0.2480(11) 0.2287(5) 0.095(3) Uiso 1 1 d .
C62 C 0.0217(12) 0.354(2) 0.2443(10) 0.185(8) Uiso 1 1 d .
C63 C -0.0473(15) 0.393(3) 0.2271(12) 0.228(12) Uiso 1 1 d .
C64 C -0.0851(11) 0.3094(18) 0.2157(9) 0.159(7) Uiso 1 1 d .

loop_
_atom_site_aniso_label
_atom_site_aniso_U_11
_atom_site_aniso_U_22
_atom_site_aniso_U_33
_atom_site_aniso_U_23
_atom_site_aniso_U_13
_atom_site_aniso_U_12
Cd1 0.0361(2) 0.0521(4) 0.0418(3) -0.0012(2) 0.0180(2) -0.0014(2)
Cd2 0.0449(3) 0.0626(4) 0.0372(3) -0.0005(2) 0.0205(2) -0.0027(2)
Cd3 0.0480(3) 0.0514(4) 0.0411(3) -0.0003(2) 0.0190(2) 0.0008(2)
Cd4 0.0360(3) 0.1067(6) 0.0402(3) 0.0068(3) 0.0131(2) 0.0123(3)
Se1 0.0400(3) 0.0483(5) 0.0418(4) 0.0021(3) 0.0205(3) 0.0009(3)
Se2 0.0434(4) 0.0589(5) 0.0394(4) -0.0017(3) 0.0177(3) 0.0024(3)
Se3 0.0434(4) 0.0486(5) 0.0436(4) -0.0033(3) 0.0193(3) 0.0013(3)
Se4 0.0432(4) 0.0847(7) 0.0416(4) 0.0027(4) 0.0168(3) 0.0019(4)
Se5 0.0389(4) 0.0792(6) 0.0534(4) 0.0124(4) 0.0206(3) 0.0116(3)
Se6 0.0438(4) 0.1034(8) 0.0484(4) 0.0067(4) 0.0183(3) 0.0095(4)
Cl1 0.0669(11) 0.0845(16) 0.0433(9) -0.0037(9) 0.0329(9) -0.0078(10)
Cl2 0.0497(9) 0.0497(12) 0.0475(9) -0.0044(8) 0.0144(7) -0.0036(7)
Cl3 0.0434(8) 0.0388(11) 0.0676(11) 0.0130(8) 0.0151(8) 0.0001(7)
C1 0.045(4) 0.038(4) 0.053(4) 0.005(3) 0.028(3) 0.000(3)
C2 0.065(5) 0.054(5) 0.057(4) -0.003(4) 0.040(4) -0.001(4)
C3 0.072(6) 0.077(7) 0.084(6) 0.009(5) 0.048(5) 0.019(5)
C4 0.052(5) 0.092(8) 0.084(6) 0.020(5) 0.038(5) 0.029(5)
C5 0.047(4) 0.080(7) 0.068(5) 0.015(4) 0.024(4) 0.012(4)
C6 0.043(4) 0.061(6) 0.052(4) 0.007(4) 0.017(3) 0.001(3)
C7 0.042(4) 0.057(5) 0.052(4) -0.005(4) 0.013(3) 0.007(3)
C8 0.065(5) 0.068(7) 0.070(6) -0.008(4) 0.021(4) -0.007(4)
C9 0.083(7) 0.092(9) 0.077(7) -0.008(6) 0.019(5) -0.019(6)
C10 0.070(6) 0.104(10) 0.080(7) -0.023(6) -0.001(5) -0.009(6)
C11 0.096(8) 0.098(9) 0.048(5) -0.013(5) 0.008(5) 0.004(6)
C12 0.076(6) 0.085(7) 0.042(4) -0.006(4) 0.014(4) -0.006(5)
C13 0.034(3) 0.055(5) 0.030(3) -0.001(3) 0.009(3) -0.003(3)
C14 0.050(4) 0.055(5) 0.044(4) -0.001(3) 0.021(3) 0.007(3)
C15 0.045(4) 0.084(7) 0.049(4) -0.004(4) 0.019(3) 0.009(4)
C16 0.050(4) 0.093(8) 0.040(4) 0.004(4) 0.013(3) -0.014(4)
C17 0.070(5) 0.067(7) 0.045(4) 0.011(4) 0.010(4) -0.023(4)
C18 0.057(4) 0.051(5) 0.042(4) 0.001(3) 0.009(3) -0.008(3)
C19 0.040(4) 0.077(6) 0.041(4) -0.009(4) 0.013(3) 0.004(3)
C20 0.089(6) 0.083(8) 0.064(5) 0.019(5) 0.047(5) 0.026(5)
C21 0.100(7) 0.090(8) 0.072(6) 0.032(5) 0.052(6) 0.031(6)
C22 0.080(6) 0.073(7) 0.067(6) 0.005(5) 0.022(5) 0.018(5)
C23 0.064(6) 0.110(10) 0.095(7) 0.009(7) 0.037(5) 0.031(6)
C24 0.063(5) 0.090(8) 0.082(6) 0.008(6) 0.038(5) 0.013(5)
C25 0.036(3) 0.060(5) 0.047(4) -0.001(3) 0.014(3) 0.015(3)
C26 0.060(5) 0.098(8) 0.096(7) -0.042(6) 0.043(5) -0.014(5)
C27 0.058(5) 0.142(11) 0.076(7) -0.048(7) 0.016(5) 0.005(6)
C28 0.068(6) 0.124(10) 0.052(5) -0.007(5) 0.024(4) 0.030(6)
C29 0.085(6) 0.079(7) 0.059(5) 0.001(5) 0.042(5) 0.001(5)
C30 0.066(5) 0.082(7) 0.056(5) -0.008(4) 0.026(4) -0.013(4)
C31 0.036(4) 0.083(7) 0.060(5) -0.009(4) 0.022(3) -0.015(4)
C32 0.057(5) 0.075(7) 0.053(5) -0.001(4) 0.019(4) -0.013(4)
C33 0.080(6) 0.089(8) 0.058(5) 0.001(5) 0.035(5) -0.020(5)
C34 0.094(7) 0.104(9) 0.069(6) -0.009(6) 0.051(6) -0.027(6)
C35 0.085(7) 0.082(8) 0.109(9) -0.013(6) 0.062(7) -0.007(6)
C36 0.056(5) 0.090(8) 0.087(6) 0.006(5) 0.042(5) 0.006(5)
C37 0.049(4) 0.051(5) 0.051(4) 0.003(3) 0.013(3) 0.007(3)
C38 0.056(5) 0.082(7) 0.056(5) -0.006(4) 0.009(4) 0.000(4)
C39 0.067(6) 0.106(9) 0.070(6) -0.002(6) 0.004(5) -0.010(5)
C40 0.046(4) 0.053(5) 0.057(4) -0.001(3) 0.022(3) -0.003(3)
C41 0.059(5) 0.050(6) 0.077(5) -0.005(4) 0.028(4) 0.000(4)
C42 0.073(6) 0.055(7) 0.131(9) -0.024(6) 0.052(6) -0.009(5)
C43 0.050(4) 0.049(5) 0.054(4) -0.004(3) 0.027(3) -0.007(3)
C44 0.048(4) 0.063(6) 0.047(4) -0.004(4) 0.017(3) 0.001(3)
C45 0.070(5) 0.073(7) 0.046(4) -0.008(4) 0.024(4) -0.012(4)
C46 0.043(4) 0.043(5) 0.051(4) 0.003(3) 0.018(3) 0.001(3)
C47 0.048(4) 0.048(5) 0.055(4) -0.005(3) 0.022(3) 0.003(3)
C48 0.064(5) 0.056(6) 0.047(4) -0.010(3) 0.024(4) -0.001(4)
C49 0.084(7) 0.122(11) 0.071(6) 0.005(6) 0.028(5) 0.017(6)
C50 0.085(7) 0.089(9) 0.123(10) 0.005(7) 0.056(7) 0.014(6)
C51 0.148(13) 0.153(17) 0.137(13) -0.018(11) 0.079(11) 0.001(11)
C52 0.078(7) 0.100(10) 0.095(9) -0.007(7) 0.021(6) -0.009(6)
C53 0.100(9) 0.130(13) 0.090(9) 0.001(8) -0.001(7) -0.012(8)
C54 0.074(7) 0.150(13) 0.083(8) 0.003(8) -0.008(6) -0.009(7)
C55 0.049(6) 0.128(14) 0.210(17) -0.039(12) 0.044(8) -0.009(6)
C56 0.091(9) 0.067(10) 0.26(2) -0.048(11) 0.076(11) -0.023(7)
C57 0.069(7) 0.21(2) 0.123(12) 0.035(12) 0.004(7) -0.011(9)
C58 0.075(7) 0.102(10) 0.120(10) -0.003(8) 0.030(7) -0.001(6)
C59 0.091(9) 0.141(16) 0.193(17) 0.055(13) 0.049(10) -0.004(9)
C60 0.087(8) 0.137(14) 0.137(12) 0.034(10) 0.044(8) -0.015(8)

loop_
_atom_type_symbol
_atom_type_description
_atom_type_scat_dispersion_real
_atom_type_scat_dispersion_imag
_atom_type_scat_source
C C 0.0033 0.0016 'International Tables Vol C Tables 4.2.6.8 and 6.1.1.4'
H H 0.0000 0.0000 'International Tables Vol C Tables 4.2.6.8 and 6.1.1.4'
N N 0.0061 0.0033 'International Tables Vol C Tables 4.2.6.8 and 6.1.1.4'
O O 0.0106 0.0060 'International Tables Vol C Tables 4.2.6.8 and 6.1.1.4'
Cl Cl 0.1484 0.1585 'International Tables Vol C Tables 4.2.6.8 and 6.1.1.4'
Se Se -0.0929 2.2259 'International Tables Vol C Tables 4.2.6.8 and 6.1.1.4'
Cd Cd -0.8075 1.2024 'International Tables Vol C Tables 4.2.6.8 and 6.1.1.4'

loop_
_geom_angle_atom_site_label_1
_geom_angle_atom_site_label_2
_geom_angle_atom_site_label_3
_geom_angle
Cl2 Cd1 Se3 109.09(5)
Cl2 Cd1 Se5 107.14(6)
Se3 Cd1 Se5 123.94(3)
Cl2 Cd1 Se1 111.31(5)
Se3 Cd1 Se1 104.94(3)
Se5 Cd1 Se1 99.85(4)
Cl1 Cd2 Se1 106.71(6)
Cl1 Cd2 Se2 105.43(6)
Se1 Cd2 Se2 116.61(3)
Cl1 Cd2 Se4 109.85(6)
Se1 Cd2 Se4 113.55(4)
Se2 Cd2 Se4 104.34(3)
Cl3 Cd3 Se6 106.39(5)
Cl3 Cd3 Se3 108.78(5)
Se6 Cd3 Se3 120.41(4)
Cl3 Cd3 Se2 110.68(6)
Se6 Cd3 Se2 109.90(4)
Se3 Cd3 Se2 100.53(3)
Cl4 Cd4 Se5 106.62(7)
Cl4 Cd4 Se4 111.80(6)
Se5 Cd4 Se4 110.47(4)
Cl4 Cd4 Se6 104.79(6)
Se5 Cd4 Se6 124.98(4)
Se4 Cd4 Se6 97.86(4)
C1 Se1 Cd2 103.1(2)
C1 Se1 Cd1 100.7(2)
Cd2 Se1 Cd1 105.12(3)
C7 Se2 Cd3 105.5(2)
C7 Se2 Cd2 99.0(3)
Cd3 Se2 Cd2 104.07(3)
C13 Se3 Cd1 105.4(2)
C13 Se3 Cd3 99.05(19)
Cd1 Se3 Cd3 109.70(3)
C19 Se4 Cd4 105.1(2)
C19 Se4 Cd2 104.5(2)
Cd4 Se4 Cd2 105.81(4)
C25 Se5 Cd4 105.4(2)
C25 Se5 Cd1 99.7(2)
Cd4 Se5 Cd1 104.62(4)
C31 Se6 Cd3 105.7(2)
C31 Se6 Cd4 104.5(3)
Cd3 Se6 Cd4 105.04(4)
C40 N1 C46 108.8(5)
C40 N1 C37 109.3(6)
C46 N1 C37 110.4(5)
C40 N1 C43 111.4(5)
C46 N1 C43 109.1(5)
C37 N1 C43 108.0(5)
C49 N2 C55 115.4(10)
C49 N2 C52 109.4(9)
C55 N2 C52 113.0(10)
C49 N2 C58 109.6(9)
C55 N2 C58 105.0(9)
C52 N2 C58 103.8(8)
C61 O1 C64 100.1(19)
C6 C1 C2 119.8(7)
C6 C1 Se1 119.6(6)
C2 C1 Se1 120.5(6)
C3 C2 C1 119.0(8)
C4 C3 C2 121.0(9)
C5 C4 C3 119.8(8)
C4 C5 C6 121.7(8)
C5 C6 C1 118.8(8)
C12 C7 C8 118.0(8)
C12 C7 Se2 120.4(6)
C8 C7 Se2 121.6(6)
C9 C8 C7 121.2(10)
C10 C9 C8 120.3(11)
C9 C10 C11 119.7(9)
C12 C11 C10 120.1(10)
C7 C12 C11 120.7(10)
C14 C13 C18 121.8(6)
C14 C13 Se3 120.8(5)
C18 C13 Se3 117.4(5)
C13 C14 C15 118.7(8)
C16 C15 C14 120.1(8)
C15 C16 C17 120.1(7)
C18 C17 C16 120.3(8)
C13 C18 C17 119.0(8)
C24 C19 C20 117.4(9)
C24 C19 Se4 121.0(7)
C20 C19 Se4 121.5(6)
C21 C20 C19 120.9(8)
C20 C21 C22 121.9(9)
C21 C22 C23 116.7(10)
C24 C23 C22 121.9(9)
C23 C24 C19 121.2(9)
C26 C25 C30 120.5(8)
C26 C25 Se5 117.1(7)
C30 C25 Se5 122.4(6)
C25 C26 C27 119.2(10)
C28 C27 C26 121.0(10)
C29 C28 C27 118.8(9)
C28 C29 C30 120.6(9)
C25 C30 C29 119.8(9)
C32 C31 C36 121.4(8)
C32 C31 Se6 121.7(6)
C36 C31 Se6 116.8(7)
C31 C32 C33 119.3(9)
C34 C33 C32 121.3(10)
C35 C34 C33 118.2(9)
C34 C35 C36 122.6(10)
C35 C36 C31 117.2(10)
C38 C37 N1 117.0(7)
C37 C38 C39 109.9(9)
C41 C40 N1 117.1(6)
C40 C41 C42 109.7(7)
C44 C43 N1 115.9(6)
C43 C44 C45 110.0(6)
N1 C46 C47 116.2(6)
C48 C47 C46 110.6(6)
C50 C49 N2 122.3(10)
C49 C50 C51 110.3(11)
C53 C52 N2 121.1(11)
C52 C53 C54 112.4(13)
N2 C55 C56 111.5(11)
C55 C56 C57 110.0(12)
C59 C58 N2 117.4(12)
C60 C59 C58 115.5(15)
O1 C61 C62 114.7(18)
C61 C62 C63 108(2)
C64 C63 C62 106(3)
C63 C64 O1 109(2)

loop_
_geom_bond_atom_site_label_1
_geom_bond_atom_site_label_2
_geom_bond_distance
Cd1 Cl2 2.439(2)
Cd1 Se3 2.6292(11)
Cd1 Se5 2.6460(10)
Cd1 Se1 2.6616(9)
Cd2 Cl1 2.4534(18)
Cd2 Se1 2.6413(11)
Cd2 Se2 2.6559(11)
Cd2 Se4 2.6578(11)
Cd3 Cl3 2.4864(19)
Cd3 Se6 2.6347(11)
Cd3 Se3 2.6376(12)
Cd3 Se2 2.6538(10)
Cd4 Cl4 2.458(2)
Cd4 Se5 2.6332(13)
Cd4 Se4 2.6546(10)
Cd4 Se6 2.6576(14)
Se1 C1 1.933(7)
Se2 C7 1.928(7)
Se3 C13 1.943(6)
Se4 C19 1.918(9)
Se5 C25 1.944(7)
Se6 C31 1.940(8)
N1 C40 1.505(9)
N1 C46 1.512(9)
N1 C37 1.527(9)
N1 C43 1.529(8)
N2 C49 1.484(14)
N2 C55 1.499(15)
N2 C52 1.535(14)
N2 C58 1.621(16)
O1 C61 1.38(3)
O1 C64 1.71(3)
C1 C6 1.392(10)
C1 C2 1.404(10)
C2 C3 1.386(12)
C3 C4 1.372(14)
C4 C5 1.357(14)
C5 C6 1.392(11)
C7 C12 1.366(12)
C7 C8 1.399(12)
C8 C9 1.361(14)
C9 C10 1.356(16)
C10 C11 1.384(17)
C11 C12 1.378(13)
C13 C14 1.366(10)
C13 C18 1.379(11)
C14 C15 1.409(11)
C15 C16 1.366(13)
C16 C17 1.390(13)
C17 C18 1.383(12)
C19 C24 1.383(13)
C19 C20 1.391(11)
C20 C21 1.381(14)
C21 C22 1.383(14)
C22 C23 1.388(14)
C23 C24 1.374(16)
C25 C26 1.349(12)
C25 C30 1.369(12)
C26 C27 1.383(15)
C27 C28 1.378(17)
C28 C29 1.352(15)
C29 C30 1.381(12)
C31 C32 1.355(12)
C31 C36 1.410(12)
C32 C33 1.390(12)
C33 C34 1.387(15)
C34 C35 1.365(16)
C35 C36 1.394(14)
C37 C38 1.499(12)
C38 C39 1.511(13)
C40 C41 1.501(12)
C41 C42 1.524(13)
C43 C44 1.510(10)
C44 C45 1.520(10)
C46 C47 1.519(10)
C47 C48 1.515(11)
C49 C50 1.476(15)
C50 C51 1.487(19)
C52 C53 1.383(18)
C53 C54 1.490(16)
C55 C56 1.50(2)
C56 C57 1.507(19)
C58 C59 1.44(2)
C59 C60 1.41(2)
C61 C62 1.45(3)
C62 C63 1.54(3)
C63 C64 1.35(3)

loop_
_geom_torsion_atom_site_label_1
_geom_torsion_atom_site_label_2
_geom_torsion_atom_site_label_3
_geom_torsion_atom_site_label_4
_geom_torsion
Cl1 Cd2 Se1 C1 -69.6(2)
Se2 Cd2 Se1 C1 47.8(2)
Se4 Cd2 Se1 C1 169.2(2)
Cl1 Cd2 Se1 Cd1 -174.69(6)
Se2 Cd2 Se1 Cd1 -57.24(4)
Se4 Cd2 Se1 Cd1 64.14(4)
Cl2 Cd1 Se1 C1 67.6(2)
Se3 Cd1 Se1 C1 -50.3(2)
Se5 Cd1 Se1 C1 -179.5(2)
Cl2 Cd1 Se1 Cd2 174.48(5)
Se3 Cd1 Se1 Cd2 56.61(4)
Se5 Cd1 Se1 Cd2 -72.65(4)
Cl3 Cd3 Se2 C7 76.3(3)
Se6 Cd3 Se2 C7 -40.9(3)
Se3 Cd3 Se2 C7 -168.9(3)
Cl3 Cd3 Se2 Cd2 179.98(5)
Se6 Cd3 Se2 Cd2 62.77(4)
Se3 Cd3 Se2 Cd2 -65.17(3)
Cl1 Cd2 Se2 C7 -70.4(2)
Se1 Cd2 Se2 C7 171.4(2)
Se4 Cd2 Se2 C7 45.3(2)
Cl1 Cd2 Se2 Cd3 -178.98(5)
Se1 Cd2 Se2 Cd3 62.87(4)
Se4 Cd2 Se2 Cd3 -63.24(4)
Cl2 Cd1 Se3 C13 61.66(19)
Se5 Cd1 Se3 C13 -65.84(19)
Se1 Cd1 Se3 C13 -178.98(19)
Cl2 Cd1 Se3 Cd3 167.42(5)
Se5 Cd1 Se3 Cd3 39.92(5)
Se1 Cd1 Se3 Cd3 -73.22(4)
Cl3 Cd3 Se3 C13 -56.7(2)
Se6 Cd3 Se3 C13 66.4(2)
Se2 Cd3 Se3 C13 -172.9(2)
Cl3 Cd3 Se3 Cd1 -166.67(5)
Se6 Cd3 Se3 Cd1 -43.63(4)
Se2 Cd3 Se3 Cd1 77.06(3)
Cl4 Cd4 Se4 C19 62.9(2)
Se5 Cd4 Se4 C19 -55.6(2)
Se6 Cd4 Se4 C19 172.4(2)
Cl4 Cd4 Se4 Cd2 173.13(7)
Se5 Cd4 Se4 Cd2 54.57(5)
Se6 Cd4 Se4 Cd2 -77.43(4)
Cl1 Cd2 Se4 C19 -61.1(2)
Se1 Cd2 Se4 C19 58.3(2)
Se2 Cd2 Se4 C19 -173.7(2)
Cl1 Cd2 Se4 Cd4 -171.71(6)
Se1 Cd2 Se4 Cd4 -52.32(5)
Se2 Cd2 Se4 Cd4 75.69(4)
Cl4 Cd4 Se5 C25 63.0(2)
Se4 Cd4 Se5 C25 -175.3(2)
Se6 Cd4 Se5 C25 -59.3(2)
Cl4 Cd4 Se5 Cd1 167.65(6)
Se4 Cd4 Se5 Cd1 -70.67(4)
Se6 Cd4 Se5 Cd1 45.38(5)
Cl2 Cd1 Se5 C25 -58.3(3)
Se3 Cd1 Se5 C25 70.1(3)
Se1 Cd1 Se5 C25 -174.3(3)
Cl2 Cd1 Se5 Cd4 -167.10(5)
Se3 Cd1 Se5 Cd4 -38.78(4)
Se1 Cd1 Se5 Cd4 76.83(4)
Cl3 Cd3 Se6 C31 60.5(3)
Se3 Cd3 Se6 C31 -63.7(3)
Se2 Cd3 Se6 C31 -179.7(3)
Cl3 Cd3 Se6 Cd4 170.60(6)
Se3 Cd3 Se6 Cd4 46.42(4)
Se2 Cd3 Se6 Cd4 -69.54(4)
Cl4 Cd4 Se6 C31 -61.9(2)
Se5 Cd4 Se6 C31 61.1(2)
Se4 Cd4 Se6 C31 -177.0(2)
Cl4 Cd4 Se6 Cd3 -172.93(6)
Se5 Cd4 Se6 Cd3 -49.86(5)
Se4 Cd4 Se6 Cd3 71.97(4)
Cd2 Se1 C1 C6 -151.9(5)
Cd1 Se1 C1 C6 -43.4(6)
Cd2 Se1 C1 C2 32.1(6)
Cd1 Se1 C1 C2 140.5(6)
C6 C1 C2 C3 -0.8(12)
Se1 C1 C2 C3 175.2(6)
C1 C2 C3 C4 -0.4(14)
C2 C3 C4 C5 1.4(15)
C3 C4 C5 C6 -1.3(15)
C4 C5 C6 C1 0.1(13)
C2 C1 C6 C5 1.0(11)
Se1 C1 C6 C5 -175.1(6)
Cd3 Se2 C7 C12 159.7(7)
Cd2 Se2 C7 C12 52.3(7)
Cd3 Se2 C7 C8 -23.4(8)
Cd2 Se2 C7 C8 -130.8(7)
C12 C7 C8 C9 1.2(15)
Se2 C7 C8 C9 -175.7(9)
C7 C8 C9 C10 -1.2(18)
C8 C9 C10 C11 0.9(19)
C9 C10 C11 C12 -0.7(19)
C8 C7 C12 C11 -1.0(15)
Se2 C7 C12 C11 176.0(8)
C10 C11 C12 C7 0.7(18)
Cd1 Se3 C13 C14 4.4(6)
Cd3 Se3 C13 C14 -109.1(5)
Cd1 Se3 C13 C18 -174.0(5)
Cd3 Se3 C13 C18 72.6(5)
C18 C13 C14 C15 -0.5(11)
Se3 C13 C14 C15 -178.7(5)
C13 C14 C15 C16 -0.2(11)
C14 C15 C16 C17 0.4(12)
C15 C16 C17 C18 -0.1(12)
C14 C13 C18 C17 0.8(11)
Se3 C13 C18 C17 179.1(6)
C16 C17 C18 C13 -0.5(11)
Cd4 Se4 C19 C24 -36.5(7)
Cd2 Se4 C19 C24 -147.6(7)
Cd4 Se4 C19 C20 145.7(7)
Cd2 Se4 C19 C20 34.6(7)
C24 C19 C20 C21 -1.9(14)
Se4 C19 C20 C21 175.9(8)
C19 C20 C21 C22 1.7(17)
C20 C21 C22 C23 -1.9(17)
C21 C22 C23 C24 2.5(17)
C22 C23 C24 C19 -3.0(17)
C20 C19 C24 C23 2.6(14)
Se4 C19 C24 C23 -175.3(8)
Cd4 Se5 C25 C26 -178.2(7)
Cd1 Se5 C25 C26 73.6(7)
Cd4 Se5 C25 C30 2.1(7)
Cd1 Se5 C25 C30 -106.1(7)
C30 C25 C26 C27 1.9(15)
Se5 C25 C26 C27 -177.7(8)
C25 C26 C27 C28 -1.1(17)
C26 C27 C28 C29 -0.5(17)
C27 C28 C29 C30 1.4(16)
C26 C25 C30 C29 -1.1(14)
Se5 C25 C30 C29 178.6(7)
C28 C29 C30 C25 -0.6(15)
Cd3 Se6 C31 C32 -10.1(8)
Cd4 Se6 C31 C32 -120.6(7)
Cd3 Se6 C31 C36 172.7(7)
Cd4 Se6 C31 C36 62.2(7)
C36 C31 C32 C33 0.9(14)
Se6 C31 C32 C33 -176.1(7)
C31 C32 C33 C34 -0.3(15)
C32 C33 C34 C35 0.1(16)
C33 C34 C35 C36 -0.5(17)
C34 C35 C36 C31 1.1(16)
C32 C31 C36 C35 -1.3(15)
Se6 C31 C36 C35 175.9(7)
C40 N1 C37 C38 174.5(7)
C46 N1 C37 C38 54.9(8)
C43 N1 C37 C38 -64.2(8)
N1 C37 C38 C39 -177.8(7)
C46 N1 C40 C41 -176.8(7)
C37 N1 C40 C41 62.7(8)
C43 N1 C40 C41 -56.5(9)
N1 C40 C41 C42 170.7(8)
C40 N1 C43 C44 -46.2(9)
C46 N1 C43 C44 73.9(8)
C37 N1 C43 C44 -166.1(7)
N1 C43 C44 C45 175.4(7)
C40 N1 C46 C47 -55.2(8)
C37 N1 C46 C47 64.7(8)
C43 N1 C46 C47 -176.8(6)
N1 C46 C47 C48 -172.4(6)
C55 N2 C49 C50 -168.3(12)
C52 N2 C49 C50 63.0(15)
C58 N2 C49 C50 -50.1(15)
N2 C49 C50 C51 -178.2(12)
C49 N2 C52 C53 176.5(13)
C55 N2 C52 C53 46.5(18)
C58 N2 C52 C53 -66.7(15)
N2 C52 C53 C54 170.3(12)
C49 N2 C55 C56 -59.6(16)
C52 N2 C55 C56 67.3(17)
C58 N2 C55 C56 179.7(13)
N2 C55 C56 C57 166.6(13)
C49 N2 C58 C59 -60.5(15)
C55 N2 C58 C59 64.0(16)
C52 N2 C58 C59 -177.2(13)
N2 C58 C59 C60 179.5(13)
C64 O1 C61 C62 -2(2)
O1 C61 C62 C63 -7(3)
C61 C62 C63 C64 15(3)
C62 C63 C64 O1 -16(3)
C61 O1 C64 C63 12(3)
